data_7240270
loop_
_publ_author_name
'Filatov, Vadim'
'Kukushkin, Maksim'
'Kuznetsova, Juliana'
'Skvortsov, Dmitry'
'Tafeenko, Viktor'
'Zyk, Nikolay'
'Majouga, Alexander'
'Beloglazkina, Elena'

_publ_section_title
;
 Synthesis of
 1,3-diaryl-spiro[azetidine-2,3&#x2032;-indoline]-2&#x2032;,4-diones via
 the Staudinger reaction: cis- or trans-diastereoselectivity with
 different addition modes
;
_journal_issue 24
_journal_name_full 'RSC Advances'
_journal_page_first 14122
_journal_page_last 14133
_journal_paper_doi 10.1039/D0RA02374D
_journal_volume 10
_journal_year 2020
_chemical_formula_sum 'C26 H24 Cl F N2 O3'
_chemical_formula_weight 466.92
_space_group_crystal_system monoclinic
_space_group_IT_number 14
_space_group_name_Hall '-P 2ybc'
_space_group_name_H-M_alt 'P 1 21/c 1'
_atom_sites_solution_hydrogens mixed
_audit_creation_method SHELXL-2013
_audit_update_record
;
2019-11-04 deposited with the CCDC.	2020-03-31 downloaded from the CCDC.
;
_cell_angle_alpha 90
_cell_angle_beta 107.169(2)
_cell_angle_gamma 90
_cell_formula_units_Z 4
_cell_length_a 14.3504(5)
_cell_length_b 9.0371(2)
_cell_length_c 20.1515(7)
_cell_measurement_reflns_used 12796
_cell_measurement_temperature 295(2)
_cell_measurement_theta_max 72.43
_cell_measurement_theta_min 4.49
_cell_volume 2496.91(14)
_computing_structure_refinement 'SHELXL-2013 (Sheldrick, 2013)'
_diffrn_ambient_temperature 295
_diffrn_detector Pilatus100K
_diffrn_detector_area_resol_mean 5.81
_diffrn_detector_type STOE
_diffrn_measured_fraction_theta_full 0.988
_diffrn_measured_fraction_theta_max 0.978
_diffrn_measurement_device_type STOE
_diffrn_measurement_method 'rotation method'
_diffrn_radiation_collimation 'focusing mirrors'
_diffrn_radiation_monochromator none
_diffrn_radiation_polarisn_norm 0
_diffrn_radiation_type 'Cu K\a'
_diffrn_radiation_wavelength 1.54186
_diffrn_reflns_av_R_equivalents 0.0486
_diffrn_reflns_av_unetI/netI 0.0250
_diffrn_reflns_Laue_measured_fraction_full 0.988
_diffrn_reflns_Laue_measured_fraction_max 0.978
_diffrn_reflns_limit_h_max 16
_diffrn_reflns_limit_h_min -17
_diffrn_reflns_limit_k_max 3
_diffrn_reflns_limit_k_min -10
_diffrn_reflns_limit_l_max 24
_diffrn_reflns_limit_l_min -24
_diffrn_reflns_number 16986
_diffrn_reflns_point_group_measured_fraction_full 0.988
_diffrn_reflns_point_group_measured_fraction_max 0.978
_diffrn_reflns_theta_full 67.686
_diffrn_reflns_theta_max 72.488
_diffrn_reflns_theta_min 4.593
_diffrn_source 'Cu GeniX 3D'
_diffrn_source_current 0.600
_diffrn_source_power 0.030
_diffrn_source_voltage 50
_exptl_absorpt_coefficient_mu 1.658
_exptl_absorpt_correction_T_max 0.617
_exptl_absorpt_correction_T_min 0.571
_exptl_absorpt_correction_type multi-scan
_exptl_absorpt_process_details
;
[c.f. r.h. blessing, acta cryst. (1995), a51, 33-38]
;
_exptl_crystal_colour colorless
_exptl_crystal_density_diffrn 1.242
_exptl_crystal_description block
_exptl_crystal_F_000 976
_exptl_crystal_size_max .23
_exptl_crystal_size_mid .16
_exptl_crystal_size_min .14
_refine_diff_density_max 0.244
_refine_diff_density_min -0.207
_refine_diff_density_rms 0.041
_refine_ls_extinction_coef 0.0039(4)
_refine_ls_extinction_expression Fc^*^=kFc[1+0.001xFc^2^\l^3^/sin(2\q)]^-1/4^
_refine_ls_extinction_method SHELXL
_refine_ls_goodness_of_fit_ref 1.025
_refine_ls_hydrogen_treatment mixed
_refine_ls_matrix_type full
_refine_ls_number_parameters 309
_refine_ls_number_reflns 4839
_refine_ls_number_restraints 0
_refine_ls_restrained_S_all 1.025
_refine_ls_R_factor_all 0.0639
_refine_ls_R_factor_gt 0.0463
_refine_ls_shift/su_max 0.000
_refine_ls_shift/su_mean 0.000
_refine_ls_structure_factor_coef Fsqd
_refine_ls_weighting_details 'w=1/[\s^2^(Fo^2^)+(0.0920P)^2^] where P=(Fo^2^+2Fc^2^)/3'
_refine_ls_weighting_scheme calc
_refine_ls_wR_factor_gt 0.1338
_refine_ls_wR_factor_ref 0.1426
_reflns_Friedel_coverage 0.000
_reflns_number_gt 3419
_reflns_number_total 4839
_reflns_threshold_expression 'I > 2\s(I)'
_cod_data_source_file d0ra02374d2.cif
_cod_data_source_block FVE761
_cod_depositor_comments 'Adding full bibliography for 7240267--7240271.cif.'
_cod_original_sg_symbol_H-M 'P 21/c'
_cod_database_code 7240270
_shelx_space_group_comment
;
The symmetry employed for this shelxl refinement is uniquely defined
by the following loop, which should always be used as a source of
symmetry information in preference to the above space-group names.
They are only intended as comments.
;
_shelxl_version_number 2013-4

loop_
_space_group_symop_operation_xyz
'x, y, z'
'-x, y+1/2, -z+1/2'
'-x, -y, -z'
'x, -y-1/2, z-1/2'

loop_
_atom_site_label
_atom_site_type_symbol
_atom_site_fract_x
_atom_site_fract_y
_atom_site_fract_z
_atom_site_U_iso_or_equiv
_atom_site_adp_type
_atom_site_occupancy
_atom_site_site_symmetry_order
_atom_site_calc_flag
_atom_site_refinement_flags_posn
_atom_site_refinement_flags_adp
_atom_site_refinement_flags_occupancy
_atom_site_disorder_assembly
_atom_site_disorder_group
Cl1 Cl 0.12222(5) 1.13960(8) 0.03728(3) 0.0984(3) Uani 1 1 d . . . . .
F1 F 0.30012(19) 0.9151(3) 0.67706(9) 0.1671(9) Uani 1 1 d . . . . .
O1 O 0.00840(11) 0.97355(18) 0.35039(9) 0.0897(5) Uani 1 1 d . . . . .
O2 O 0.31044(9) 0.93938(14) 0.34373(8) 0.0697(4) Uani 1 1 d . . . . .
N1 N 0.34172(11) 0.69106(17) 0.33680(8) 0.0596(4) Uani 1 1 d . . . . .
N2 N 0.14987(11) 0.83229(16) 0.39590(8) 0.0575(4) Uani 1 1 d . . . . .
C2 C 0.28744(12) 0.81069(19) 0.34210(9) 0.0522(4) Uani 1 1 d . . . . .
C3 C 0.18911(11) 0.75091(17) 0.34703(8) 0.0485(4) Uani 1 1 d . . . . .
C4 C 0.14926(13) 0.47530(19) 0.36784(9) 0.0587(4) Uani 1 1 d . . . . .
H4 H 0.0889 0.4952 0.3742 0.070 Uiso 1 1 calc R U . . .
C5 C 0.18350(17) 0.3317(2) 0.37069(11) 0.0716(5) Uani 1 1 d . . . . .
H5 H 0.1463 0.2542 0.3795 0.086 Uiso 1 1 calc R U . . .
C6 C 0.27234(18) 0.3031(2) 0.36051(12) 0.0803(6) Uani 1 1 d . . . . .
H6 H 0.2940 0.2058 0.3621 0.096 Uiso 1 1 calc R U . . .
C7 C 0.33043(15) 0.4159(2) 0.34788(12) 0.0749(6) Uani 1 1 d . . . . .
H7 H 0.3903 0.3957 0.3408 0.090 Uiso 1 1 calc R U . . .
C8 C 0.29641(12) 0.55860(18) 0.34624(9) 0.0540(4) Uani 1 1 d . . . . .
C9 C 0.20619(11) 0.58794(17) 0.35546(8) 0.0479(4) Uani 1 1 d . . . . .
C10 C 0.09596(12) 0.8053(2) 0.28804(9) 0.0547(4) Uani 1 1 d . . . . .
C11 C 0.07152(13) 0.8891(2) 0.34647(11) 0.0628(5) Uani 1 1 d . . . . .
C12 C 0.18846(15) 0.85376(19) 0.46783(10) 0.0623(5) Uani 1 1 d . . . . .
C13 C 0.14173(19) 0.9458(2) 0.50291(12) 0.0799(6) Uani 1 1 d . . . . .
H13 H 0.0842 0.9933 0.4788 0.096 Uiso 1 1 calc R U . . .
C14 C 0.1798(3) 0.9669(3) 0.57283(16) 0.0996(9) Uani 1 1 d . . . . .
H14 H 0.1490 1.0296 0.5964 0.120 Uiso 1 1 calc R U . . .
C15 C 0.2621(3) 0.8963(4) 0.60709(14) 0.1073(9) Uani 1 1 d . . . . .
C16 C 0.3112(2) 0.8039(4) 0.57480(13) 0.1085(9) Uani 1 1 d . . . . .
H16 H 0.3685 0.7572 0.5998 0.130 Uiso 1 1 calc R U . . .
C17 C 0.27291(17) 0.7824(3) 0.50406(11) 0.0846(6) Uani 1 1 d . . . . .
H17 H 0.3042 0.7196 0.4809 0.102 Uiso 1 1 calc R U . . .
C18 C 0.10516(11) 0.88991(18) 0.22667(9) 0.0509(4) Uani 1 1 d . . . . .
C19 C 0.12236(12) 1.04105(19) 0.22963(9) 0.0565(4) Uani 1 1 d . . . . .
H19 H 0.1304 1.0911 0.2713 0.068 Uiso 1 1 calc R U . . .
C20 C 0.12781(13) 1.1188(2) 0.17182(10) 0.0623(4) Uani 1 1 d . . . . .
H20 H 0.1388 1.2203 0.1742 0.075 Uiso 1 1 calc R U . . .
C21 C 0.11679(13) 1.0436(2) 0.11085(10) 0.0627(5) Uani 1 1 d . . . . .
C22 C 0.10131(14) 0.8937(2) 0.10670(10) 0.0671(5) Uani 1 1 d . . . . .
H22 H 0.0952 0.8439 0.0652 0.081 Uiso 1 1 calc R U . . .
C23 C 0.09489(13) 0.8174(2) 0.16448(10) 0.0603(4) Uani 1 1 d . . . . .
H23 H 0.0835 0.7159 0.1616 0.072 Uiso 1 1 calc R U . . .
O3 O 0.54930(15) 0.6786(3) 0.36628(17) 0.1521(10) Uani 1 1 d . . . . .
C24 C 0.6016(4) 0.7366(11) 0.4355(5) 0.262(4) Uani 1 1 d . . . . .
H24A H 0.6369 0.6558 0.4636 0.314 Uiso 1 1 calc R U . . .
H24B H 0.6494 0.8084 0.4305 0.314 Uiso 1 1 calc R U . . .
C25 C 0.5440(6) 0.8020(11) 0.4701(4) 0.287(5) Uani 1 1 d . . . . .
H25A H 0.5026 0.8739 0.4405 0.430 Uiso 1 1 calc R U . . .
H25B H 0.5842 0.8500 0.5111 0.430 Uiso 1 1 calc R U . . .
H25C H 0.5046 0.7281 0.4831 0.430 Uiso 1 1 calc R U . . .
C26 C 0.6064(4) 0.6445(8) 0.3262(5) 0.227(3) Uani 1 1 d . . . . .
H26A H 0.6384 0.7341 0.3177 0.273 Uiso 1 1 calc R U . . .
H26B H 0.6569 0.5769 0.3517 0.273 Uiso 1 1 calc R U . . .
C27 C 0.5607(6) 0.5842(10) 0.2663(4) 0.257(4) Uani 1 1 d . . . . .
H27A H 0.5155 0.5114 0.2729 0.385 Uiso 1 1 calc R U . . .
H27B H 0.6072 0.5377 0.2472 0.385 Uiso 1 1 calc R U . . .
H27C H 0.5259 0.6593 0.2350 0.385 Uiso 1 1 calc R U . . .
H10 H 0.0534(15) 0.725(2) 0.2760(10) 0.066(5) Uiso 1 1 d . . . . .
H1 H 0.3990(18) 0.700(2) 0.3347(11) 0.080(7) Uiso 1 1 d . . . . .

loop_
_atom_site_aniso_label
_atom_site_aniso_U_11
_atom_site_aniso_U_22
_atom_site_aniso_U_33
_atom_site_aniso_U_23
_atom_site_aniso_U_13
_atom_site_aniso_U_12
Cl1 0.1050(5) 0.1166(5) 0.0724(4) 0.0233(3) 0.0239(3) -0.0125(3)
F1 0.212(2) 0.221(2) 0.0713(10) -0.0481(12) 0.0470(12) -0.0534(18)
O1 0.0833(10) 0.0892(10) 0.1147(12) 0.0170(8) 0.0570(9) 0.0390(8)
O2 0.0603(7) 0.0510(8) 0.0968(10) 0.0038(6) 0.0217(7) -0.0085(5)
N1 0.0454(8) 0.0581(9) 0.0814(10) -0.0031(7) 0.0281(7) 0.0012(6)
N2 0.0573(8) 0.0558(8) 0.0661(9) -0.0040(6) 0.0285(7) 0.0073(6)
C2 0.0462(8) 0.0514(10) 0.0601(9) 0.0003(7) 0.0175(7) 0.0011(7)
C3 0.0459(8) 0.0452(9) 0.0584(9) -0.0033(6) 0.0215(7) 0.0014(6)
C4 0.0611(10) 0.0537(10) 0.0626(10) -0.0006(7) 0.0203(8) -0.0067(8)
C5 0.0894(14) 0.0501(11) 0.0723(12) -0.0007(8) 0.0194(10) -0.0103(9)
C6 0.0962(16) 0.0449(11) 0.0920(15) -0.0071(9) 0.0158(12) 0.0097(10)
C7 0.0695(12) 0.0598(12) 0.0962(15) -0.0105(10) 0.0256(10) 0.0158(9)
C8 0.0537(9) 0.0500(9) 0.0594(10) -0.0044(7) 0.0181(7) 0.0045(7)
C9 0.0494(8) 0.0452(8) 0.0504(8) -0.0023(6) 0.0169(6) 0.0008(6)
C10 0.0438(8) 0.0517(10) 0.0714(11) 0.0017(8) 0.0214(7) 0.0009(7)
C11 0.0580(10) 0.0587(10) 0.0820(12) 0.0078(8) 0.0367(9) 0.0091(8)
C12 0.0762(12) 0.0539(10) 0.0665(11) -0.0082(8) 0.0362(9) -0.0101(8)
C13 0.1121(17) 0.0589(12) 0.0882(15) -0.0096(9) 0.0601(13) -0.0043(11)
C14 0.156(3) 0.0749(15) 0.0941(19) -0.0230(13) 0.077(2) -0.0212(17)
C15 0.143(3) 0.119(2) 0.0706(15) -0.0319(15) 0.0481(17) -0.042(2)
C16 0.1031(19) 0.146(3) 0.0726(15) -0.0108(15) 0.0200(14) -0.0099(18)
C17 0.0851(15) 0.1035(17) 0.0678(13) -0.0139(11) 0.0263(11) 0.0042(13)
C18 0.0391(7) 0.0508(9) 0.0623(9) 0.0004(7) 0.0139(7) 0.0041(6)
C19 0.0563(9) 0.0512(10) 0.0607(10) -0.0041(7) 0.0151(8) -0.0009(7)
C20 0.0576(10) 0.0554(10) 0.0713(11) 0.0055(8) 0.0150(8) -0.0029(8)
C21 0.0526(9) 0.0722(12) 0.0624(11) 0.0068(8) 0.0157(8) 0.0001(8)
C22 0.0657(11) 0.0726(13) 0.0634(11) -0.0077(9) 0.0198(9) 0.0034(9)
C23 0.0573(10) 0.0529(10) 0.0711(11) -0.0068(8) 0.0196(8) 0.0013(7)
O3 0.0598(11) 0.208(3) 0.191(3) 0.006(2) 0.0422(14) 0.0091(13)
C24 0.084(3) 0.391(11) 0.273(8) -0.056(8) -0.003(4) 0.001(5)
C25 0.173(6) 0.429(13) 0.197(6) -0.061(7) -0.041(5) 0.047(7)
C26 0.117(4) 0.221(6) 0.389(12) -0.009(6) 0.145(6) 0.014(3)
C27 0.224(7) 0.328(10) 0.283(9) -0.092(7) 0.176(7) -0.022(6)

loop_
_atom_type_symbol
_atom_type_description
_atom_type_scat_dispersion_real
_atom_type_scat_dispersion_imag
_atom_type_scat_source
C C 0.0181 0.0091 'International Tables Vol C Tables 4.2.6.8 and 6.1.1.4'
H H 0.0000 0.0000 'International Tables Vol C Tables 4.2.6.8 and 6.1.1.4'
Cl Cl 0.3639 0.7018 'International Tables Vol C Tables 4.2.6.8 and 6.1.1.4'
F F 0.0727 0.0534 'International Tables Vol C Tables 4.2.6.8 and 6.1.1.4'
N N 0.0311 0.0180 'International Tables Vol C Tables 4.2.6.8 and 6.1.1.4'
O O 0.0492 0.0322 'International Tables Vol C Tables 4.2.6.8 and 6.1.1.4'

loop_
_geom_angle_atom_site_label_1
_geom_angle_atom_site_label_2
_geom_angle_atom_site_label_3
_geom_angle
_geom_angle_site_symmetry_1
_geom_angle_site_symmetry_3
_geom_angle_publ_flag
C2 N1 C8 111.72(14) . . ?
C2 N1 H1 121.6(16) . . ?
C8 N1 H1 125.9(16) . . ?
C11 N2 C12 133.73(15) . . ?
C11 N2 C3 95.47(13) . . ?
C12 N2 C3 130.49(14) . . ?
O2 C2 N1 127.74(15) . . ?
O2 C2 C3 125.75(15) . . ?
N1 C2 C3 106.50(14) . . ?
N2 C3 C9 119.99(13) . . ?
N2 C3 C2 114.04(13) . . ?
C9 C3 C2 103.31(12) . . ?
N2 C3 C10 86.67(12) . . ?
C9 C3 C10 117.75(13) . . ?
C2 C3 C10 115.41(13) . . ?
C9 C4 C5 118.68(17) . . ?
C9 C4 H4 120.7 . . ?
C5 C4 H4 120.7 . . ?
C6 C5 C4 120.28(19) . . ?
C6 C5 H5 119.9 . . ?
C4 C5 H5 119.9 . . ?
C5 C6 C7 121.56(18) . . ?
C5 C6 H6 119.2 . . ?
C7 C6 H6 119.2 . . ?
C8 C7 C6 117.71(19) . . ?
C8 C7 H7 121.1 . . ?
C6 C7 H7 121.1 . . ?
C7 C8 C9 120.98(17) . . ?
C7 C8 N1 128.92(16) . . ?
C9 C8 N1 110.10(14) . . ?
C4 C9 C8 120.77(15) . . ?
C4 C9 C3 131.66(14) . . ?
C8 C9 C3 107.55(13) . . ?
C18 C10 C11 118.85(15) . . ?
C18 C10 C3 121.33(13) . . ?
C11 C10 C3 84.84(13) . . ?
C18 C10 H10 113.2(12) . . ?
C11 C10 H10 107.8(12) . . ?
C3 C10 H10 107.1(12) . . ?
O1 C11 N2 131.64(19) . . ?
O1 C11 C10 135.53(19) . . ?
N2 C11 C10 92.83(13) . . ?
C17 C12 C13 119.6(2) . . ?
C17 C12 N2 120.00(16) . . ?
C13 C12 N2 120.4(2) . . ?
C14 C13 C12 120.3(3) . . ?
C14 C13 H13 119.9 . . ?
C12 C13 H13 119.9 . . ?
C15 C14 C13 119.2(2) . . ?
C15 C14 H14 120.4 . . ?
C13 C14 H14 120.4 . . ?
C14 C15 F1 119.7(3) . . ?
C14 C15 C16 122.9(3) . . ?
F1 C15 C16 117.4(4) . . ?
C15 C16 C17 118.1(3) . . ?
C15 C16 H16 121.0 . . ?
C17 C16 H16 121.0 . . ?
C12 C17 C16 120.0(2) . . ?
C12 C17 H17 120.0 . . ?
C16 C17 H17 120.0 . . ?
C23 C18 C19 118.41(16) . . ?
C23 C18 C10 119.76(16) . . ?
C19 C18 C10 121.82(15) . . ?
C20 C19 C18 121.21(16) . . ?
C20 C19 H19 119.4 . . ?
C18 C19 H19 119.4 . . ?
C21 C20 C19 118.88(17) . . ?
C21 C20 H20 120.6 . . ?
C19 C20 H20 120.6 . . ?
C22 C21 C20 121.18(17) . . ?
C22 C21 Cl1 119.21(15) . . ?
C20 C21 Cl1 119.61(15) . . ?
C21 C22 C23 119.50(17) . . ?
C21 C22 H22 120.2 . . ?
C23 C22 H22 120.2 . . ?
C22 C23 C18 120.80(17) . . ?
C22 C23 H23 119.6 . . ?
C18 C23 H23 119.6 . . ?
C26 O3 C24 114.8(5) . . ?
C25 C24 O3 115.0(4) . . ?
C25 C24 H24A 108.5 . . ?
O3 C24 H24A 108.5 . . ?
C25 C24 H24B 108.5 . . ?
O3 C24 H24B 108.5 . . ?
H24A C24 H24B 107.5 . . ?
C24 C25 H25A 109.5 . . ?
C24 C25 H25B 109.5 . . ?
H25A C25 H25B 109.5 . . ?
C24 C25 H25C 109.5 . . ?
H25A C25 H25C 109.5 . . ?
H25B C25 H25C 109.5 . . ?
C27 C26 O3 114.8(5) . . ?
C27 C26 H26A 108.6 . . ?
O3 C26 H26A 108.6 . . ?
C27 C26 H26B 108.6 . . ?
O3 C26 H26B 108.6 . . ?
H26A C26 H26B 107.5 . . ?
C26 C27 H27A 109.5 . . ?
C26 C27 H27B 109.5 . . ?
H27A C27 H27B 109.5 . . ?
C26 C27 H27C 109.5 . . ?
H27A C27 H27C 109.5 . . ?
H27B C27 H27C 109.5 . . ?

loop_
_geom_bond_atom_site_label_1
_geom_bond_atom_site_label_2
_geom_bond_distance
_geom_bond_site_symmetry_2
_geom_bond_publ_flag
Cl1 C21 1.7392(19) . ?
F1 C15 1.364(3) . ?
O1 C11 1.205(2) . ?
O2 C2 1.207(2) . ?
N1 C2 1.355(2) . ?
N1 C8 1.402(2) . ?
N1 H1 0.84(2) . ?
N2 C11 1.363(2) . ?
N2 C12 1.404(2) . ?
N2 C3 1.4681(19) . ?
C2 C3 1.541(2) . ?
C3 C9 1.494(2) . ?
C3 C10 1.582(2) . ?
C4 C9 1.373(2) . ?
C4 C5 1.383(3) . ?
C4 H4 0.9300 . ?
C5 C6 1.374(3) . ?
C5 H5 0.9300 . ?
C6 C7 1.387(3) . ?
C6 H6 0.9300 . ?
C7 C8 1.376(3) . ?
C7 H7 0.9300 . ?
C8 C9 1.387(2) . ?
C10 C18 1.492(2) . ?
C10 C11 1.525(3) . ?
C10 H10 0.94(2) . ?
C12 C17 1.377(3) . ?
C12 C13 1.386(3) . ?
C13 C14 1.366(4) . ?
C13 H13 0.9300 . ?
C14 C15 1.341(4) . ?
C14 H14 0.9300 . ?
C15 C16 1.374(4) . ?
C16 C17 1.382(3) . ?
C16 H16 0.9300 . ?
C17 H17 0.9300 . ?
C18 C23 1.383(2) . ?
C18 C19 1.386(2) . ?
C19 C20 1.382(3) . ?
C19 H19 0.9300 . ?
C20 C21 1.372(3) . ?
C20 H20 0.9300 . ?
C21 C22 1.371(3) . ?
C22 C23 1.380(3) . ?
C22 H22 0.9300 . ?
C23 H23 0.9300 . ?
O3 C26 1.345(6) . ?
O3 C24 1.472(8) . ?
C24 C25 1.364(9) . ?
C24 H24A 0.9700 . ?
C24 H24B 0.9700 . ?
C25 H25A 0.9600 . ?
C25 H25B 0.9600 . ?
C25 H25C 0.9600 . ?
C26 C27 1.310(9) . ?
C26 H26A 0.9700 . ?
C26 H26B 0.9700 . ?
C27 H27A 0.9600 . ?
C27 H27B 0.9600 . ?
C27 H27C 0.9600 . ?
